data_7211974
loop_
_publ_author_name
'Pachfule, Pradip'
'Dey, Chandan'
'Panda, Tamas'
'Banerjee, Rahul'

_publ_section_title
;
 Synthesis and structural comparisons of five new fluorinated metal
 organic frameworks (F-MOFs)
;
_journal_issue 5
_journal_name_full CrystEngComm
_journal_page_first 1600
_journal_paper_doi 10.1039/b917483d
_journal_volume 12
_journal_year 2010
_chemical_formula_moiety 'C27 H18 Cu F6 N2 O5'
_chemical_formula_sum 'C27 H18 Cu F6 N2 O5'
_chemical_formula_weight 627.98
_chemical_name_common 'F-MOF 2'
_chemical_name_systematic
;
?
;
_space_group_IT_number 14
_symmetry_cell_setting monoclinic
_symmetry_space_group_name_Hall '-P 2yn'
_symmetry_space_group_name_H-M 'P 1 21/n 1'
_atom_sites_solution_hydrogens geom
_atom_sites_solution_primary direct
_atom_sites_solution_secondary difmap
_audit_creation_method SHELXL-97
_cell_angle_alpha 90.00
_cell_angle_beta 90.520(2)
_cell_angle_gamma 90.00
_cell_formula_units_Z 4
_cell_length_a 7.7882(11)
_cell_length_b 28.449(4)
_cell_length_c 10.7928(15)
_cell_measurement_reflns_used 7524
_cell_measurement_temperature 100(2)
_cell_measurement_theta_max 27.96
_cell_measurement_theta_min 2.37
_cell_volume 2391.2(6)
_computing_cell_refinement 'Bruker SMART'
_computing_data_collection 'Bruker SMART'
_computing_data_reduction 'Bruker SAINT'
_computing_molecular_graphics 'Bruker SHELXTL'
_computing_publication_material 'Bruker SHELXTL'
_computing_structure_refinement 'SHELXL-97 (Sheldrick, 1997)'
_computing_structure_solution 'SHELXS-97 (Sheldrick, 1990)'
_diffrn_ambient_temperature 100(2)
_diffrn_measured_fraction_theta_full 1.000
_diffrn_measured_fraction_theta_max 1.000
_diffrn_measurement_device_type 'phi and omega scans'
_diffrn_radiation_monochromator graphite
_diffrn_radiation_source 'fine-focus sealed tube'
_diffrn_radiation_type MoK\a
_diffrn_radiation_wavelength 0.71073
_diffrn_reflns_av_R_equivalents 0.0860
_diffrn_reflns_av_sigmaI/netI 0.0501
_diffrn_reflns_limit_h_max 9
_diffrn_reflns_limit_h_min -9
_diffrn_reflns_limit_k_max 35
_diffrn_reflns_limit_k_min -35
_diffrn_reflns_limit_l_max 13
_diffrn_reflns_limit_l_min -13
_diffrn_reflns_number 24548
_diffrn_reflns_theta_full 26.02
_diffrn_reflns_theta_max 26.02
_diffrn_reflns_theta_min 1.43
_exptl_absorpt_coefficient_mu 1.006
_exptl_absorpt_correction_T_max 0.9061
_exptl_absorpt_correction_T_min 0.8397
_exptl_absorpt_correction_type multi-scan
_exptl_absorpt_process_details 'Blessing, Acta Cryst. (1995) A51 33-58'
_exptl_crystal_colour blue
_exptl_crystal_density_diffrn 1.744
_exptl_crystal_density_method 'not measured'
_exptl_crystal_description cubic
_exptl_crystal_F_000 1268
_exptl_crystal_size_max 0.18
_exptl_crystal_size_mid 0.12
_exptl_crystal_size_min 0.10
_refine_diff_density_max 0.730
_refine_diff_density_min -0.375
_refine_diff_density_rms 0.097
_refine_ls_extinction_method none
_refine_ls_goodness_of_fit_ref 1.045
_refine_ls_hydrogen_treatment constr
_refine_ls_matrix_type full
_refine_ls_number_parameters 371
_refine_ls_number_reflns 4722
_refine_ls_number_restraints 1
_refine_ls_restrained_S_all 1.059
_refine_ls_R_factor_all 0.0439
_refine_ls_R_factor_gt 0.0348
_refine_ls_shift/su_max 0.001
_refine_ls_shift/su_mean 0.000
_refine_ls_structure_factor_coef Fsqd
_refine_ls_weighting_details 'calc w=1/[\s^2^(Fo^2^)+(0.0571P)^2^+0.0000P] where P=(Fo^2^+2Fc^2^)/3'
_refine_ls_weighting_scheme calc
_refine_ls_wR_factor_gt 0.0889
_refine_ls_wR_factor_ref 0.1007
_reflns_number_gt 4009
_reflns_number_total 4722
_reflns_threshold_expression >2sigma(I)
_cod_data_source_file b917483d.txt
_cod_data_source_block F-MOF2
_cod_depositor_comments
;
The following automatic conversions were performed:

'_symmetry_cell_setting' value 'Monoclinic' changed to 'monoclinic'
according to /home/saulius/struct/CIF-dictionaries/cif_core.dic
dictionary named 'cif_core.dic' version 2.4.2 from 2011-04-26.

Automatic conversion script
Id: cif_fix_values 1891 2012-01-12 08:04:46Z andrius 
;
_cod_original_sg_symbol_H-M P2(1)/n
_cod_database_code 7211974

loop_
_symmetry_equiv_pos_as_xyz
'x, y, z'
'-x+1/2, y+1/2, -z+1/2'
'-x, -y, -z'
'x-1/2, -y-1/2, z-1/2'

loop_
_atom_site_label
_atom_site_type_symbol
_atom_site_fract_x
_atom_site_fract_y
_atom_site_fract_z
_atom_site_U_iso_or_equiv
_atom_site_adp_type
_atom_site_occupancy
_atom_site_symmetry_multiplicity
_atom_site_calc_flag
_atom_site_refinement_flags
C1 C 1.0437(3) 0.41314(9) 1.2705(2) 0.0134(5) Uani 1 1 d .
C2 C 1.0148(3) 0.33795(9) 1.1458(2) 0.0135(5) Uani 1 1 d .
H2 H 1.1231 0.3447 1.1100 0.016 Uiso 1 1 calc R
C3 C 0.9509(3) 0.36749(9) 1.2369(2) 0.0128(5) Uani 1 1 d .
C4 C 0.7979(3) 0.35549(8) 1.2934(2) 0.0136(5) Uani 1 1 d .
H4 H 0.7580 0.3736 1.3612 0.016 Uiso 1 1 calc R
C5 C 0.7021(3) 0.31726(8) 1.2521(2) 0.0136(5) Uani 1 1 d .
H5 H 0.5954 0.3103 1.2899 0.016 Uiso 1 1 calc R
C6 C 0.7612(3) 0.28913(8) 1.1560(2) 0.0125(5) Uani 1 1 d .
C7 C 0.6512(3) 0.25039(8) 1.0931(2) 0.0127(5) Uani 1 1 d .
C8 C 0.8440(3) 0.18600(9) 1.1750(2) 0.0153(5) Uani 1 1 d .
H8 H 0.8474 0.2029 1.2509 0.018 Uiso 1 1 calc R
C9 C 0.7525(3) 0.20446(8) 1.0739(2) 0.0124(5) Uani 1 1 d .
C10 C 0.7518(3) 0.17885(8) 0.9631(2) 0.0139(5) Uani 1 1 d .
H10 H 0.6879 0.1901 0.8939 0.017 Uiso 1 1 calc R
C11 C 0.8434(3) 0.13728(9) 0.9535(2) 0.0136(5) Uani 1 1 d .
H11 H 0.8455 0.1212 0.8764 0.016 Uiso 1 1 calc R
C12 C 0.9324(3) 0.11865(8) 1.0547(2) 0.0122(5) Uani 1 1 d .
C13 C 0.9299(3) 0.14344(9) 1.1662(2) 0.0155(5) Uani 1 1 d .
H13 H 0.9877 0.1310 1.2368 0.019 Uiso 1 1 calc R
C14 C 0.4905(3) 0.23806(9) 1.1695(2) 0.0165(5) Uani 1 1 d .
C15 C 0.5858(3) 0.27203(9) 0.9691(2) 0.0163(5) Uani 1 1 d .
C16 C 1.0645(3) 0.06403(8) 0.6608(2) 0.0144(5) Uani 1 1 d .
H16 H 1.0069 0.0822 0.7214 0.017 Uiso 1 1 calc R
C17 C 1.0397(3) 0.07464(9) 0.5365(2) 0.0157(5) Uani 1 1 d .
H17 H 0.9663 0.0998 0.5123 0.019 Uiso 1 1 calc R
C18 C 1.1234(3) 0.04803(9) 0.4481(2) 0.0163(5) Uani 1 1 d .
H18 H 1.1100 0.0551 0.3626 0.020 Uiso 1 1 calc R
C19 C 1.2269(3) 0.01108(9) 0.4858(2) 0.0155(5) Uani 1 1 d .
H19 H 1.2846 -0.0078 0.4266 0.019 Uiso 1 1 calc R
C20 C 1.2448(3) 0.00210(9) 0.6119(2) 0.0128(5) Uani 1 1 d .
C21 C 1.3489(3) -0.03714(8) 0.6633(2) 0.0125(5) Uani 1 1 d .
C22 C 1.4244(3) -0.07182(9) 0.5911(2) 0.0169(5) Uani 1 1 d .
H22 H 1.4053 -0.0727 0.5041 0.020 Uiso 1 1 calc R
C23 C 1.5276(3) -0.10501(9) 0.6483(2) 0.0187(6) Uani 1 1 d .
H23 H 1.5810 -0.1290 0.6010 0.022 Uiso 1 1 calc R
C24 C 1.5523(3) -0.10290(9) 0.7755(2) 0.0175(6) Uani 1 1 d .
H24 H 1.6272 -0.1245 0.8159 0.021 Uiso 1 1 calc R
C25 C 1.4672(3) -0.06917(9) 0.8426(2) 0.0154(5) Uani 1 1 d .
H25 H 1.4799 -0.0688 0.9302 0.019 Uiso 1 1 calc R
C26 C 1.0282(3) 0.07275(9) 1.0443(2) 0.0129(5) Uani 1 1 d .
C28 C 0.9233(3) 0.29874(8) 1.1062(2) 0.0134(5) Uani 1 1 d .
H28 H 0.9704 0.2785 1.0454 0.016 Uiso 1 1 calc R
Cu1 Cu 1.23162(4) 0.013470(10) 0.87352(3) 0.01162(11) Uani 1 1 d .
F1 F 0.37729(18) 0.27349(5) 1.17872(14) 0.0198(3) Uani 1 1 d .
F2 F 0.40323(19) 0.20198(5) 1.11881(15) 0.0231(4) Uani 1 1 d .
F3 F 0.53342(18) 0.22494(5) 1.28508(13) 0.0196(3) Uani 1 1 d .
F4 F 0.51446(19) 0.31446(5) 0.98585(13) 0.0203(3) Uani 1 1 d .
F5 F 0.71229(18) 0.27788(5) 0.88833(13) 0.0192(3) Uani 1 1 d .
F6 F 0.46531(19) 0.24532(5) 0.91314(14) 0.0201(3) Uani 1 1 d .
N1 N 1.3662(2) -0.03668(7) 0.78767(19) 0.0120(4) Uani 1 1 d .
N2 N 1.1673(3) 0.02896(7) 0.69793(19) 0.0121(4) Uani 1 1 d .
O1 O 0.9833(2) 0.43662(6) 1.36171(15) 0.0149(4) Uani 1 1 d .
O2 O 1.1701(2) 0.42456(6) 1.20804(16) 0.0181(4) Uani 1 1 d .
O3 O 1.2794(2) -0.00915(6) 1.04036(15) 0.0166(4) Uani 1 1 d .
H3A H 1.2133 0.0042 1.0904 0.025 Uiso 1 1 calc RD
H3B H 1.3528 -0.0278 1.0791 0.025 Uiso 1 1 d RD
O4 O 1.0824(2) 0.06310(6) 0.93588(15) 0.0131(4) Uani 1 1 d .
O5 O 1.0483(2) 0.04797(6) 1.13894(15) 0.0171(4) Uani 1 1 d .

loop_
_atom_site_aniso_label
_atom_site_aniso_U_11
_atom_site_aniso_U_22
_atom_site_aniso_U_33
_atom_site_aniso_U_23
_atom_site_aniso_U_13
_atom_site_aniso_U_12
C1 0.0135(12) 0.0139(13) 0.0126(12) 0.0032(10) -0.0082(10) 0.0019(10)
C2 0.0111(12) 0.0163(13) 0.0132(12) 0.0028(10) -0.0014(10) -0.0003(10)
C3 0.0125(12) 0.0134(12) 0.0123(12) 0.0015(10) -0.0060(10) 0.0031(10)
C4 0.0153(12) 0.0119(12) 0.0137(12) -0.0016(10) -0.0036(10) 0.0031(10)
C5 0.0125(12) 0.0122(12) 0.0161(12) -0.0008(10) -0.0008(10) 0.0015(10)
C6 0.0149(12) 0.0092(12) 0.0134(12) 0.0007(10) -0.0051(10) 0.0004(10)
C7 0.0135(12) 0.0113(12) 0.0132(12) -0.0016(10) -0.0042(10) 0.0002(10)
C8 0.0168(13) 0.0150(13) 0.0141(12) -0.0040(10) -0.0056(10) 0.0014(10)
C9 0.0121(12) 0.0094(12) 0.0156(12) -0.0013(10) -0.0025(10) -0.0015(10)
C10 0.0140(12) 0.0135(12) 0.0141(12) 0.0000(10) -0.0055(10) 0.0006(10)
C11 0.0150(12) 0.0132(13) 0.0125(12) -0.0031(10) -0.0032(10) -0.0011(10)
C12 0.0104(12) 0.0115(12) 0.0148(12) 0.0003(10) -0.0010(10) -0.0008(10)
C13 0.0166(13) 0.0157(13) 0.0142(12) 0.0012(10) -0.0048(10) 0.0010(10)
C14 0.0142(13) 0.0127(12) 0.0224(14) -0.0018(10) -0.0038(11) -0.0001(10)
C15 0.0184(13) 0.0119(13) 0.0185(13) -0.0006(10) -0.0076(11) 0.0028(10)
C16 0.0125(12) 0.0142(13) 0.0166(13) -0.0008(10) -0.0036(10) -0.0013(10)
C17 0.0155(13) 0.0118(12) 0.0197(13) 0.0030(10) -0.0067(10) -0.0013(10)
C18 0.0156(13) 0.0197(13) 0.0133(12) 0.0023(10) -0.0049(10) -0.0055(11)
C19 0.0148(12) 0.0168(13) 0.0147(13) -0.0025(10) -0.0024(10) -0.0026(10)
C20 0.0098(12) 0.0134(12) 0.0151(13) -0.0003(10) -0.0031(10) -0.0032(10)
C21 0.0090(11) 0.0144(12) 0.0140(12) -0.0001(10) -0.0006(10) -0.0020(10)
C22 0.0168(13) 0.0185(13) 0.0154(12) -0.0022(11) -0.0011(10) -0.0008(11)
C23 0.0178(13) 0.0160(13) 0.0222(14) -0.0046(11) 0.0022(11) 0.0016(11)
C24 0.0160(13) 0.0122(13) 0.0242(14) 0.0020(10) -0.0032(11) 0.0012(10)
C25 0.0150(12) 0.0167(13) 0.0145(12) 0.0021(10) -0.0044(10) -0.0004(10)
C26 0.0096(12) 0.0137(12) 0.0153(12) -0.0017(10) -0.0035(10) -0.0031(10)
C28 0.0136(12) 0.0139(12) 0.0126(12) -0.0010(10) -0.0020(10) 0.0032(10)
Cu1 0.01208(17) 0.01260(18) 0.01013(17) -0.00009(11) -0.00272(12) 0.00266(12)
F1 0.0120(7) 0.0173(8) 0.0302(9) -0.0003(7) 0.0005(6) 0.0024(6)
F2 0.0194(8) 0.0173(8) 0.0326(9) -0.0040(7) -0.0034(7) -0.0069(6)
F3 0.0195(8) 0.0204(8) 0.0188(8) 0.0039(6) 0.0008(6) 0.0006(6)
F4 0.0256(8) 0.0135(7) 0.0218(8) 0.0000(6) -0.0072(7) 0.0070(6)
F5 0.0233(8) 0.0191(8) 0.0153(8) 0.0019(6) -0.0018(6) 0.0017(6)
F6 0.0194(8) 0.0173(8) 0.0233(8) -0.0009(6) -0.0141(7) 0.0000(6)
N1 0.0094(10) 0.0130(10) 0.0136(10) -0.0001(8) -0.0017(8) -0.0024(8)
N2 0.0101(10) 0.0137(11) 0.0124(10) -0.0012(8) -0.0025(8) -0.0011(8)
O1 0.0142(9) 0.0148(9) 0.0157(9) -0.0034(7) -0.0058(7) -0.0003(7)
O2 0.0178(9) 0.0208(10) 0.0157(9) 0.0006(8) -0.0015(8) -0.0063(8)
O3 0.0175(9) 0.0200(10) 0.0123(9) 0.0013(7) -0.0014(7) 0.0084(7)
O4 0.0139(9) 0.0142(9) 0.0111(8) 0.0005(7) -0.0003(7) 0.0021(7)
O5 0.0221(10) 0.0173(9) 0.0118(9) 0.0013(7) -0.0015(7) 0.0060(8)

loop_
_atom_type_symbol
_atom_type_description
_atom_type_scat_dispersion_real
_atom_type_scat_dispersion_imag
_atom_type_scat_source
C C 0.0033 0.0016 'International Tables Vol C Tables 4.2.6.8 and 6.1.1.4'
H H 0.0000 0.0000 'International Tables Vol C Tables 4.2.6.8 and 6.1.1.4'
N N 0.0061 0.0033 'International Tables Vol C Tables 4.2.6.8 and 6.1.1.4'
O O 0.0106 0.0060 'International Tables Vol C Tables 4.2.6.8 and 6.1.1.4'
Cu Cu 0.3201 1.2651 'International Tables Vol C Tables 4.2.6.8 and 6.1.1.4'
F F 0.0171 0.0103 'International Tables Vol C Tables 4.2.6.8 and 6.1.1.4'

loop_
_geom_angle_atom_site_label_1
_geom_angle_atom_site_label_2
_geom_angle_atom_site_label_3
_geom_angle
_geom_angle_site_symmetry_3
O2 C1 O1 125.4(2) .
O2 C1 C3 118.0(2) .
O1 C1 C3 116.7(2) .
C3 C2 C28 121.2(2) .
C3 C2 H2 119.4 .
C28 C2 H2 119.4 .
C4 C3 C2 118.5(2) .
C4 C3 C1 120.7(2) .
C2 C3 C1 120.7(2) .
C3 C4 C5 120.9(2) .
C3 C4 H4 119.6 .
C5 C4 H4 119.6 .
C4 C5 C6 120.6(2) .
C4 C5 H5 119.7 .
C6 C5 H5 119.7 .
C5 C6 C28 118.6(2) .
C5 C6 C7 123.4(2) .
C28 C6 C7 117.8(2) .
C9 C7 C14 107.30(19) .
C9 C7 C6 112.36(19) .
C14 C7 C6 112.0(2) .
C9 C7 C15 112.6(2) .
C14 C7 C15 106.8(2) .
C6 C7 C15 105.72(19) .
C13 C8 C9 121.1(2) .
C13 C8 H8 119.5 .
C9 C8 H8 119.5 .
C10 C9 C8 117.9(2) .
C10 C9 C7 123.9(2) .
C8 C9 C7 118.1(2) .
C11 C10 C9 120.7(2) .
C11 C10 H10 119.7 .
C9 C10 H10 119.7 .
C10 C11 C12 121.2(2) .
C10 C11 H11 119.4 .
C12 C11 H11 119.4 .
C11 C12 C13 118.2(2) .
C11 C12 C26 120.9(2) .
C13 C12 C26 120.8(2) .
C8 C13 C12 120.8(2) .
C8 C13 H13 119.6 .
C12 C13 H13 119.6 .
F3 C14 F1 107.3(2) .
F3 C14 F2 106.7(2) .
F1 C14 F2 105.85(19) .
F3 C14 C7 111.3(2) .
F1 C14 C7 113.9(2) .
F2 C14 C7 111.4(2) .
F5 C15 F4 106.6(2) .
F5 C15 F6 107.1(2) .
F4 C15 F6 106.30(19) .
F5 C15 C7 112.0(2) .
F4 C15 C7 111.9(2) .
F6 C15 C7 112.6(2) .
N2 C16 C17 122.0(2) .
N2 C16 H16 119.0 .
C17 C16 H16 119.0 .
C18 C17 C16 119.0(2) .
C18 C17 H17 120.5 .
C16 C17 H17 120.5 .
C19 C18 C17 119.3(2) .
C19 C18 H18 120.3 .
C17 C18 H18 120.3 .
C18 C19 C20 118.7(2) .
C18 C19 H19 120.7 .
C20 C19 H19 120.7 .
N2 C20 C19 121.9(2) .
N2 C20 C21 114.5(2) .
C19 C20 C21 123.6(2) .
N1 C21 C22 121.7(2) .
N1 C21 C20 114.5(2) .
C22 C21 C20 123.8(2) .
C23 C22 C21 118.8(2) .
C23 C22 H22 120.6 .
C21 C22 H22 120.6 .
C22 C23 C24 119.2(2) .
C22 C23 H23 120.4 .
C24 C23 H23 120.4 .
C25 C24 C23 119.2(2) .
C25 C24 H24 120.4 .
C23 C24 H24 120.4 .
N1 C25 C24 121.9(2) .
N1 C25 H25 119.0 .
C24 C25 H25 119.0 .
O5 C26 O4 126.0(2) .
O5 C26 C12 119.1(2) .
O4 C26 C12 114.9(2) .
C2 C28 C6 120.0(2) .
C2 C28 H28 120.0 .
C6 C28 H28 120.0 .
O3 Cu1 O4 91.70(7) .
O3 Cu1 N1 95.51(8) .
O4 Cu1 N1 172.09(7) .
O3 Cu1 N2 172.72(8) .
O4 Cu1 N2 91.29(7) .
N1 Cu1 N2 81.18(8) .
O3 Cu1 O1 95.42(7) 4_665
O4 Cu1 O1 94.51(7) 4_665
N1 Cu1 O1 88.06(7) 4_665
N2 Cu1 O1 90.97(7) 4_665
C25 N1 C21 119.0(2) .
C25 N1 Cu1 126.23(17) .
C21 N1 Cu1 114.81(16) .
C16 N2 C20 119.1(2) .
C16 N2 Cu1 126.21(17) .
C20 N2 Cu1 114.62(16) .
C1 O1 Cu1 130.37(15) 4_566
Cu1 O3 H3A 109.5 .
Cu1 O3 H3B 139.1 .
H3A O3 H3B 111.3 .
C26 O4 Cu1 132.37(16) .

loop_
_geom_bond_atom_site_label_1
_geom_bond_atom_site_label_2
_geom_bond_distance
_geom_bond_site_symmetry_2
C1 O2 1.241(3) .
C1 O1 1.282(3) .
C1 C3 1.528(3) .
C2 C3 1.389(3) .
C2 C28 1.389(3) .
C2 H2 0.9500 .
C3 C4 1.386(3) .
C4 C5 1.390(3) .
C4 H4 0.9500 .
C5 C6 1.392(3) .
C5 H5 0.9500 .
C6 C28 1.404(3) .
C6 C7 1.549(3) .
C7 C9 1.541(3) .
C7 C14 1.546(4) .
C7 C15 1.555(3) .
C8 C13 1.387(3) .
C8 C9 1.400(3) .
C8 H8 0.9500 .
C9 C10 1.400(3) .
C10 C11 1.385(3) .
C10 H10 0.9500 .
C11 C12 1.393(3) .
C11 H11 0.9500 .
C12 C13 1.395(3) .
C12 C26 1.509(3) .
C13 H13 0.9500 .
C14 F3 1.342(3) .
C14 F1 1.343(3) .
C14 F2 1.345(3) .
C15 F5 1.331(3) .
C15 F4 1.342(3) .
C15 F6 1.346(3) .
C16 N2 1.338(3) .
C16 C17 1.387(3) .
C16 H16 0.9500 .
C17 C18 1.386(4) .
C17 H17 0.9500 .
C18 C19 1.383(4) .
C18 H18 0.9500 .
C19 C20 1.391(3) .
C19 H19 0.9500 .
C20 N2 1.349(3) .
C20 C21 1.485(3) .
C21 N1 1.347(3) .
C21 C22 1.391(3) .
C22 C23 1.382(4) .
C22 H22 0.9500 .
C23 C24 1.385(4) .
C23 H23 0.9500 .
C24 C25 1.376(4) .
C24 H24 0.9500 .
C25 N1 1.347(3) .
C25 H25 0.9500 .
C26 O5 1.249(3) .
C26 O4 1.278(3) .
C28 H28 0.9500 .
Cu1 O3 1.9449(17) .
Cu1 O4 1.9522(16) .
Cu1 N1 2.003(2) .
Cu1 N2 2.005(2) .
Cu1 O1 2.4246(17) 4_665
O1 Cu1 2.4247(17) 4_566
O3 H3A 0.8400 .
O3 H3B 0.8816 .

loop_
_geom_torsion_atom_site_label_1
_geom_torsion_atom_site_label_2
_geom_torsion_atom_site_label_3
_geom_torsion_atom_site_label_4
_geom_torsion
_geom_torsion_site_symmetry_1
_geom_torsion_site_symmetry_4
C28 C2 C3 C4 3.9(4) . .
C28 C2 C3 C1 -173.8(2) . .
O2 C1 C3 C4 -172.5(2) . .
O1 C1 C3 C4 7.3(3) . .
O2 C1 C3 C2 5.1(3) . .
O1 C1 C3 C2 -175.0(2) . .
C2 C3 C4 C5 -6.0(4) . .
C1 C3 C4 C5 171.7(2) . .
C3 C4 C5 C6 2.4(4) . .
C4 C5 C6 C28 3.3(4) . .
C4 C5 C6 C7 -171.3(2) . .
C5 C6 C7 C9 -135.6(2) . .
C28 C6 C7 C9 49.9(3) . .
C5 C6 C7 C14 -14.7(3) . .
C28 C6 C7 C14 170.7(2) . .
C5 C6 C7 C15 101.3(3) . .
C28 C6 C7 C15 -73.3(3) . .
C13 C8 C9 C10 -0.6(4) . .
C13 C8 C9 C7 176.3(2) . .
C14 C7 C9 C10 102.7(3) . .
C6 C7 C9 C10 -133.7(2) . .
C15 C7 C9 C10 -14.5(3) . .
C14 C7 C9 C8 -74.0(3) . .
C6 C7 C9 C8 49.5(3) . .
C15 C7 C9 C8 168.8(2) . .
C8 C9 C10 C11 -1.9(4) . .
C7 C9 C10 C11 -178.7(2) . .
C9 C10 C11 C12 2.9(4) . .
C10 C11 C12 C13 -1.2(4) . .
C10 C11 C12 C26 178.5(2) . .
C9 C8 C13 C12 2.3(4) . .
C11 C12 C13 C8 -1.4(4) . .
C26 C12 C13 C8 179.0(2) . .
C9 C7 C14 F3 67.4(2) . .
C6 C7 C14 F3 -56.4(3) . .
C15 C7 C14 F3 -171.71(19) . .
C9 C7 C14 F1 -171.16(19) . .
C6 C7 C14 F1 65.1(3) . .
C15 C7 C14 F1 -50.2(3) . .
C9 C7 C14 F2 -51.5(3) . .
C6 C7 C14 F2 -175.31(19) . .
C15 C7 C14 F2 69.4(2) . .
C9 C7 C15 F5 -53.6(3) . .
C14 C7 C15 F5 -171.08(19) . .
C6 C7 C15 F5 69.5(2) . .
C9 C7 C15 F4 -173.2(2) . .
C14 C7 C15 F4 69.3(2) . .
C6 C7 C15 F4 -50.1(3) . .
C9 C7 C15 F6 67.2(3) . .
C14 C7 C15 F6 -50.3(3) . .
C6 C7 C15 F6 -169.8(2) . .
N2 C16 C17 C18 0.2(4) . .
C16 C17 C18 C19 1.2(4) . .
C17 C18 C19 C20 -0.6(4) . .
C18 C19 C20 N2 -1.5(4) . .
C18 C19 C20 C21 178.6(2) . .
N2 C20 C21 N1 -7.3(3) . .
C19 C20 C21 N1 172.7(2) . .
N2 C20 C21 C22 173.0(2) . .
C19 C20 C21 C22 -7.0(4) . .
N1 C21 C22 C23 -3.7(4) . .
C20 C21 C22 C23 176.0(2) . .
C21 C22 C23 C24 0.2(4) . .
C22 C23 C24 C25 3.0(4) . .
C23 C24 C25 N1 -3.1(4) . .
C11 C12 C26 O5 -152.2(2) . .
C13 C12 C26 O5 27.4(3) . .
C11 C12 C26 O4 28.0(3) . .
C13 C12 C26 O4 -152.4(2) . .
C3 C2 C28 C6 1.7(4) . .
C5 C6 C28 C2 -5.3(4) . .
C7 C6 C28 C2 169.5(2) . .
C24 C25 N1 C21 -0.3(4) . .
C24 C25 N1 Cu1 178.76(18) . .
C22 C21 N1 C25 3.8(3) . .
C20 C21 N1 C25 -175.9(2) . .
C22 C21 N1 Cu1 -175.41(18) . .
C20 C21 N1 Cu1 4.9(3) . .
O3 Cu1 N1 C25 -7.0(2) . .
O4 Cu1 N1 C25 -162.6(5) . .
N2 Cu1 N1 C25 179.6(2) . .
O1 Cu1 N1 C25 88.3(2) 4_665 .
O3 Cu1 N1 C21 172.14(17) . .
O4 Cu1 N1 C21 16.5(6) . .
N2 Cu1 N1 C21 -1.32(16) . .
O1 Cu1 N1 C21 -92.60(16) 4_665 .
C17 C16 N2 C20 -2.2(4) . .
C17 C16 N2 Cu1 174.07(18) . .
C19 C20 N2 C16 2.9(3) . .
C21 C20 N2 C16 -177.2(2) . .
C19 C20 N2 Cu1 -173.84(19) . .
C21 C20 N2 Cu1 6.1(3) . .
O3 Cu1 N2 C16 117.3(6) . .
O4 Cu1 N2 C16 3.2(2) . .
N1 Cu1 N2 C16 -179.2(2) . .
O1 Cu1 N2 C16 -91.4(2) 4_665 .
O3 Cu1 N2 C20 -66.3(7) . .
O4 Cu1 N2 C20 179.58(17) . .
N1 Cu1 N2 C20 -2.84(17) . .
O1 Cu1 N2 C20 85.05(17) 4_665 .
O2 C1 O1 Cu1 103.6(3) . 4_566
C3 C1 O1 Cu1 -76.3(3) . 4_566
O5 C26 O4 Cu1 -7.6(4) . .
C12 C26 O4 Cu1 172.23(15) . .
O3 Cu1 O4 C26 -5.7(2) . .
N1 Cu1 O4 C26 150.0(5) . .
N2 Cu1 O4 C26 167.7(2) . .
O1 Cu1 O4 C26 -101.2(2) 4_665 .
